data_4086426
loop_
_publ_author_name
'Song, Li-Cheng'
'Luo, Fei-Xian'
'Liu, Bei-Bei'
'Gu, Zhen-Chao'
'Tan, Hao'

_publ_section_title
;
 Novel Ruthenium Phthalocyanine-Containing Model Complex for the Active
 Site of [FeFe]-Hydrogenases: Synthesis, Structural Characterization, and
 Catalytic H2Evolution
;
_journal_issue 10
_journal_name_full Organometallics
_journal_page_first 1399
_journal_paper_doi 10.1021/acs.organomet.5b01040
_journal_volume 35
_journal_year 2016
_chemical_formula_sum 'C102 H112 Fe2 N10 O13 P2 Ru S2'
_chemical_formula_weight 2024.85
_chemical_name_systematic
; 
 ? 
;
_space_group_IT_number 14
_symmetry_cell_setting monoclinic
_symmetry_space_group_name_Hall '-P 2ybc'
_symmetry_space_group_name_H-M 'P 1 21/c 1'
_atom_sites_solution_hydrogens geom
_atom_sites_solution_primary direct
_atom_sites_solution_secondary difmap
_audit_creation_method SHELXL-97
_cell_angle_alpha 90.00
_cell_angle_beta 111.0100(10)
_cell_angle_gamma 90.00
_cell_formula_units_Z 4
_cell_length_a 16.5432(16)
_cell_length_b 32.515(3)
_cell_length_c 20.7429(19)
_cell_measurement_reflns_used 9976
_cell_measurement_temperature 173(2)
_cell_measurement_theta_max 28.17
_cell_measurement_theta_min 2.72
_cell_volume 10415.9(17)
_computing_cell_refinement 'Bruker SAINT'
_computing_data_collection 'Bruker APEX2'
_computing_data_reduction 'Bruker SAINT'
_computing_molecular_graphics 'Bruker SHELXTL'
_computing_publication_material 'Bruker SHELXTL'
_computing_structure_refinement 'SHELXL-97 (Sheldrick, 1997)'
_computing_structure_solution 'SHELXS-97 (Sheldrick, 1990)'
_diffrn_ambient_temperature 173(2)
_diffrn_measured_fraction_theta_full 1.000
_diffrn_measured_fraction_theta_max 1.000
_diffrn_measurement_device_type 'Bruker APEX-II CCD'
_diffrn_measurement_method '\f and \w scans'
_diffrn_radiation_monochromator graphite
_diffrn_radiation_source 'fine-focus sealed tube'
_diffrn_radiation_type MoK\a
_diffrn_radiation_wavelength 0.71073
_diffrn_reflns_av_R_equivalents 0.0353
_diffrn_reflns_av_sigmaI/netI 0.0373
_diffrn_reflns_limit_h_max 19
_diffrn_reflns_limit_h_min -19
_diffrn_reflns_limit_k_max 32
_diffrn_reflns_limit_k_min -38
_diffrn_reflns_limit_l_max 24
_diffrn_reflns_limit_l_min -20
_diffrn_reflns_number 52145
_diffrn_reflns_theta_full 25.02
_diffrn_reflns_theta_max 25.02
_diffrn_reflns_theta_min 1.22
_diffrn_standards_number 0
_exptl_absorpt_coefficient_mu 0.552
_exptl_absorpt_correction_T_max 0.8977
_exptl_absorpt_correction_T_min 0.8744
_exptl_absorpt_correction_type multi-scan
_exptl_absorpt_process_details crystalclear
_exptl_crystal_density_diffrn 1.291
_exptl_crystal_density_method 'not measured'
_exptl_crystal_description BLOCK
_exptl_crystal_F_000 4224
_exptl_crystal_size_max 0.25
_exptl_crystal_size_mid 0.24
_exptl_crystal_size_min 0.20
_platon_squeeze_details ' ? '
_refine_diff_density_max 1.682
_refine_diff_density_min -0.536
_refine_diff_density_rms 0.075
_refine_ls_extinction_method none
_refine_ls_goodness_of_fit_ref 1.075
_refine_ls_hydrogen_treatment mixed
_refine_ls_matrix_type full
_refine_ls_number_parameters 1205
_refine_ls_number_reflns 18401
_refine_ls_number_restraints 4218
_refine_ls_restrained_S_all 1.039
_refine_ls_R_factor_all 0.0539
_refine_ls_R_factor_gt 0.0435
_refine_ls_shift/su_max 0.001
_refine_ls_shift/su_mean 0.000
_refine_ls_structure_factor_coef Fsqd
_refine_ls_weighting_details 'calc w=1/[\s^2^(Fo^2^)+(0.0425P)^2^+21.1672P] where P=(Fo^2^+2Fc^2^)/3'
_refine_ls_weighting_scheme calc
_refine_ls_wR_factor_gt 0.1065
_refine_ls_wR_factor_ref 0.1135
_reflns_number_gt 15655
_reflns_number_total 18401
_reflns_threshold_expression >2sigma(I)
_cod_data_source_file om5b01040_si_001.cif
_cod_data_source_block 6
_cod_depositor_comments
;
The following automatic conversions were performed:

'_symmetry_cell_setting' value 'Monoclinic' changed to 'monoclinic'
according to
/usr/data/users/saulius/crontab/automatic-downloads/rss-feeds/ACS/lib/dictionaries/cif_core.dic
dictionary named 'cif_core.dic' version 2.4.2 from 2011-04-26.

Automatic conversion script
Id: cif_fix_values 4268 2015-11-12 08:31:59Z antanas 

 Adding full bibliography for 4086423--4086426.cif.
;
_cod_original_sg_symbol_H-M P2(1)/c
_cod_database_code 4086426

loop_
_symmetry_equiv_pos_as_xyz
'x, y, z'
'-x, y+1/2, -z+1/2'
'-x, -y, -z'
'x, -y-1/2, z-1/2'

loop_
_atom_site_label
_atom_site_type_symbol
_atom_site_fract_x
_atom_site_fract_y
_atom_site_fract_z
_atom_site_U_iso_or_equiv
_atom_site_adp_type
_atom_site_occupancy
_atom_site_symmetry_multiplicity
_atom_site_calc_flag
_atom_site_refinement_flags
Ru1 Ru 0.454669(14) 0.327008(7) 0.223433(11) 0.01258(6) Uani 1 1 d U
Fe1 Fe 0.08525(3) 0.562903(13) 0.15949(2) 0.02051(10) Uani 1 1 d U
Fe2 Fe 0.09318(3) 0.548603(14) 0.27871(2) 0.02343(11) Uani 1 1 d U
P1 P 0.22094(5) 0.54618(2) 0.18189(4) 0.01720(16) Uani 1 1 d U
P2 P 0.22391(5) 0.52355(2) 0.32297(4) 0.01744(16) Uani 1 1 d U
S1 S 0.06624(5) 0.49981(2) 0.19622(4) 0.02124(16) Uani 1 1 d U
S2 S -0.01854(5) 0.58184(3) 0.20125(4) 0.02893(19) Uani 1 1 d U
O1 O 0.28784(14) 0.36629(7) -0.08494(10) 0.0236(5) Uani 1 1 d U
O2 O 0.07638(14) 0.30863(7) 0.05214(12) 0.0297(5) Uani 1 1 d U
O3 O 0.50595(14) 0.41525(7) -0.01361(10) 0.0229(4) Uani 1 1 d U
O4 O 0.79611(13) 0.40466(7) 0.22811(11) 0.0275(5) Uani 1 1 d U
O5 O 0.83575(13) 0.35033(7) 0.40104(11) 0.0262(5) Uani 1 1 d U
O6 O 0.60858(13) 0.29980(7) 0.52897(10) 0.0231(5) Uani 1 1 d U
O7 O 0.38197(14) 0.27331(7) 0.47409(11) 0.0269(5) Uani 1 1 d U
O8 O 0.10356(13) 0.27165(7) 0.22370(11) 0.0230(4) Uani 1 1 d U
O9 O 0.51255(15) 0.24165(6) 0.20704(11) 0.0260(5) Uani 1 1 d U
O10 O 0.12180(16) 0.65075(8) 0.15899(16) 0.0467(7) Uani 1 1 d U
O11 O 0.02234(16) 0.55418(8) 0.00903(12) 0.0387(6) Uani 1 1 d U
O12 O 0.16597(19) 0.62947(9) 0.32930(16) 0.0593(9) Uani 1 1 d U
O13 O 0.0321(2) 0.52617(12) 0.38969(16) 0.0634(9) Uani 1 1 d U
N1 N 0.35350(15) 0.32944(7) 0.13344(12) 0.0148(5) Uani 1 1 d U
N2 N 0.42384(15) 0.36236(7) 0.06288(12) 0.0159(5) Uani 1 1 d U
N3 N 0.52981(15) 0.35394(7) 0.17758(12) 0.0155(5) Uani 1 1 d U
N4 N 0.66416(15) 0.35548(7) 0.27581(12) 0.0157(5) Uani 1 1 d U
N5 N 0.55310(15) 0.32828(7) 0.31454(12) 0.0152(5) Uani 1 1 d U
N6 N 0.47881(15) 0.30340(7) 0.38844(12) 0.0164(5) Uani 1 1 d U
N7 N 0.37570(15) 0.30675(7) 0.27113(12) 0.0145(5) Uani 1 1 d U
N8 N 0.24180(15) 0.30277(7) 0.17185(12) 0.0169(5) Uani 1 1 d U
N9 N 0.42195(15) 0.38912(7) 0.24414(12) 0.0148(5) Uani 1 1 d U
N10 N 0.27564(15) 0.52743(7) 0.26436(12) 0.0170(5) Uani 1 1 d U
C1 C 0.21692(19) 0.32414(9) 0.05210(15) 0.0174(6) Uani 1 1 d U
C2 C 0.27137(19) 0.33939(9) 0.01903(15) 0.0170(6) Uani 1 1 d U
C3 C 0.35715(18) 0.34402(8) 0.07259(14) 0.0156(5) Uani 1 1 d U
C4 C 0.27093(18) 0.31746(9) 0.12416(14) 0.0159(5) Uani 1 1 d U
C5 C 0.1276(2) 0.32095(9) 0.01666(16) 0.0223(6) Uani 1 1 d U
C6 C 0.0957(2) 0.33108(10) -0.05284(16) 0.0245(7) Uani 1 1 d U
H6 H 0.0354 0.3288 -0.0782 0.029 Uiso 1 1 calc R
C7 C 0.1503(2) 0.34458(10) -0.08611(16) 0.0231(6) Uani 1 1 d U
H7 H 0.1267 0.3506 -0.1341 0.028 Uiso 1 1 calc R
C8 C 0.23875(19) 0.34954(9) -0.05090(15) 0.0194(6) Uani 1 1 d U
C9 C 0.3556(2) 0.34113(11) -0.09144(17) 0.0277(7) Uani 1 1 d U
H9A H 0.3677 0.3181 -0.0580 0.033 Uiso 1 1 calc R
H9B H 0.4092 0.3577 -0.0804 0.033 Uiso 1 1 calc R
C10 C 0.3309(3) 0.32422(11) -0.16325(18) 0.0361(8) Uani 1 1 d U
H10 H 0.2866 0.3022 -0.1689 0.043 Uiso 1 1 calc R
C11 C 0.2927(3) 0.35566(13) -0.22016(19) 0.0465(10) Uani 1 1 d U
H11A H 0.2441 0.3697 -0.2131 0.070 Uiso 1 1 calc R
H11B H 0.2722 0.3417 -0.2650 0.070 Uiso 1 1 calc R
H11C H 0.3372 0.3758 -0.2190 0.070 Uiso 1 1 calc R
C12 C 0.4119(3) 0.30398(12) -0.1699(2) 0.0436(9) Uani 1 1 d U
H12A H 0.4531 0.3254 -0.1711 0.065 Uiso 1 1 calc R
H12B H 0.3950 0.2878 -0.2125 0.065 Uiso 1 1 calc R
H12C H 0.4391 0.2859 -0.1302 0.065 Uiso 1 1 calc R
C13 C -0.0093(3) 0.32431(14) 0.0315(2) 0.0481(9) Uani 1 1 d U
H13A H -0.0504 0.3045 0.0004 0.058 Uiso 1 1 calc R
H13B H -0.0135 0.3505 0.0063 0.058 Uiso 1 1 calc R
C14 C -0.0317(3) 0.33133(15) 0.0963(2) 0.0559(11) Uani 1 1 d U
H14 H -0.0246 0.3050 0.1227 0.067 Uiso 1 1 calc R
C15 C 0.0286(5) 0.3631(2) 0.1406(3) 0.099(2) Uani 1 1 d U
H15A H 0.0210 0.3890 0.1151 0.149 Uiso 1 1 calc R
H15B H 0.0886 0.3537 0.1530 0.149 Uiso 1 1 calc R
H15C H 0.0158 0.3673 0.1827 0.149 Uiso 1 1 calc R
C16 C -0.1260(4) 0.3445(2) 0.0712(4) 0.112(2) Uani 1 1 d U
H16A H -0.1434 0.3495 0.1110 0.169 Uiso 1 1 calc R
H16B H -0.1622 0.3228 0.0424 0.169 Uiso 1 1 calc R
H16C H -0.1332 0.3698 0.0440 0.169 Uiso 1 1 calc R
C17 C 0.50138(18) 0.36805(9) 0.11127(14) 0.0156(5) Uani 1 1 d U
C18 C 0.61481(18) 0.36413(9) 0.21097(15) 0.0161(5) Uani 1 1 d U
C19 C 0.64448(19) 0.38675(9) 0.16270(15) 0.0187(6) Uani 1 1 d U
C20 C 0.57290(19) 0.38965(9) 0.10034(15) 0.0177(6) Uani 1 1 d U
C21 C 0.57986(19) 0.40980(9) 0.04287(15) 0.0196(6) Uani 1 1 d U
C22 C 0.6611(2) 0.42390(10) 0.04815(16) 0.0240(6) Uani 1 1 d U
H22 H 0.6688 0.4359 0.0089 0.029 Uiso 1 1 calc R
C23 C 0.7314(2) 0.42088(10) 0.10964(16) 0.0252(7) Uani 1 1 d U
H23 H 0.7862 0.4307 0.1113 0.030 Uiso 1 1 calc R
C24 C 0.72439(19) 0.40403(10) 0.16869(16) 0.0221(6) Uani 1 1 d U
C25 C 0.5139(2) 0.43754(11) -0.07064(16) 0.0300(7) Uani 1 1 d U
H25A H 0.5460 0.4208 -0.0934 0.036 Uiso 1 1 calc R
H25B H 0.5465 0.4633 -0.0539 0.036 Uiso 1 1 calc R
C26 C 0.4247(2) 0.44736(10) -0.12159(16) 0.0268(7) Uani 1 1 d U
H26 H 0.3906 0.4212 -0.1323 0.032 Uiso 1 1 calc R
C27 C 0.3784(3) 0.47682(18) -0.0926(2) 0.0722(15) Uani 1 1 d U
H27A H 0.3662 0.4638 -0.0544 0.108 Uiso 1 1 calc R
H27B H 0.3238 0.4849 -0.1286 0.108 Uiso 1 1 calc R
H27C H 0.4145 0.5012 -0.0755 0.108 Uiso 1 1 calc R
C28 C 0.4316(3) 0.46319(16) -0.1883(2) 0.0554(12) Uani 1 1 d U
H28A H 0.3735 0.4660 -0.2234 0.083 Uiso 1 1 calc R
H28B H 0.4654 0.4437 -0.2046 0.083 Uiso 1 1 calc R
H28C H 0.4604 0.4900 -0.1801 0.083 Uiso 1 1 calc R
C29 C 0.7861(2) 0.42719(11) 0.28572(18) 0.0326(7) Uani 1 1 d U
H29A H 0.7749 0.4075 0.3180 0.039 Uiso 1 1 calc R
H29B H 0.7356 0.4459 0.2681 0.039 Uiso 1 1 calc R
C30 C 0.8659(3) 0.45184(13) 0.3236(2) 0.0432(9) Uani 1 1 d U
H30 H 0.8715 0.4742 0.2924 0.052 Uiso 1 1 calc R
C31 C 0.9475(3) 0.42564(15) 0.3449(2) 0.0554(11) Uani 1 1 d U
H31A H 0.9433 0.4038 0.3761 0.083 Uiso 1 1 calc R
H31B H 0.9980 0.4429 0.3686 0.083 Uiso 1 1 calc R
H31C H 0.9537 0.4134 0.3038 0.083 Uiso 1 1 calc R
C32 C 0.8537(3) 0.47160(18) 0.3866(2) 0.0670(14) Uani 1 1 d U
H32A H 0.8023 0.4893 0.3713 0.101 Uiso 1 1 calc R
H32B H 0.9048 0.4881 0.4118 0.101 Uiso 1 1 calc R
H32C H 0.8462 0.4500 0.4169 0.101 Uiso 1 1 calc R
C33 C 0.63635(19) 0.33911(9) 0.32286(15) 0.0175(5) Uani 1 1 d U
C34 C 0.54862(18) 0.31571(9) 0.37614(14) 0.0158(5) Uani 1 1 d U
C35 C 0.63544(18) 0.31821(9) 0.42850(15) 0.0170(6) Uani 1 1 d U
C36 C 0.69079(19) 0.33188(9) 0.39490(15) 0.0174(6) Uani 1 1 d U
C37 C 0.77901(19) 0.33749(10) 0.43174(15) 0.0209(6) Uani 1 1 d U
C38 C 0.8090(2) 0.33075(10) 0.50206(16) 0.0260(7) Uani 1 1 d U
H38 H 0.8687 0.3350 0.5281 0.031 Uiso 1 1 calc R
C39 C 0.7544(2) 0.31792(10) 0.53591(16) 0.0245(6) Uani 1 1 d U
H39 H 0.7774 0.3138 0.5845 0.029 Uiso 1 1 calc R
C40 C 0.66669(19) 0.31099(9) 0.49972(15) 0.0197(6) Uani 1 1 d U
C41 C 0.8524(2) 0.31991(11) 0.35650(18) 0.0316(7) Uani 1 1 d U
H41A H 0.8743 0.3338 0.3236 0.038 Uiso 1 1 calc R
H41B H 0.7975 0.3059 0.3295 0.038 Uiso 1 1 calc R
C42 C 0.9185(3) 0.28785(13) 0.3975(2) 0.0449(9) Uani 1 1 d U
H42 H 0.8970 0.2749 0.4320 0.054 Uiso 1 1 calc R
C43 C 0.9244(3) 0.25514(15) 0.3479(3) 0.0601(12) Uani 1 1 d U
H43A H 0.8689 0.2406 0.3290 0.090 Uiso 1 1 calc R
H43B H 0.9702 0.2356 0.3723 0.090 Uiso 1 1 calc R
H43C H 0.9379 0.2680 0.3102 0.090 Uiso 1 1 calc R
C44 C 1.0057(3) 0.30731(18) 0.4357(3) 0.0681(14) Uani 1 1 d U
H44A H 1.0452 0.2865 0.4645 0.102 Uiso 1 1 calc R
H44B H 0.9988 0.3296 0.4650 0.102 Uiso 1 1 calc R
H44C H 1.0296 0.3184 0.4023 0.102 Uiso 1 1 calc R
C45 C 0.6421(2) 0.28284(11) 0.59749(16) 0.0295(7) Uani 1 1 d U
H45A H 0.5950 0.2816 0.6163 0.035 Uiso 1 1 calc R
H45B H 0.6877 0.3013 0.6275 0.035 Uiso 1 1 calc R
C46 C 0.6795(3) 0.24028(12) 0.5992(2) 0.0397(8) Uani 1 1 d U
H46 H 0.7277 0.2422 0.5809 0.048 Uiso 1 1 calc R
C47 C 0.6119(3) 0.21110(14) 0.5533(3) 0.0625(13) Uani 1 1 d U
H47A H 0.5650 0.2079 0.5713 0.094 Uiso 1 1 calc R
H47B H 0.6385 0.1843 0.5526 0.094 Uiso 1 1 calc R
H47C H 0.5885 0.2222 0.5063 0.094 Uiso 1 1 calc R
C48 C 0.7176(3) 0.22543(16) 0.6739(2) 0.0615(13) Uani 1 1 d U
H48A H 0.7577 0.2462 0.7021 0.092 Uiso 1 1 calc R
H48B H 0.7487 0.1996 0.6758 0.092 Uiso 1 1 calc R
H48C H 0.6707 0.2210 0.6916 0.092 Uiso 1 1 calc R
C49 C 0.39993(18) 0.29955(8) 0.34044(14) 0.0149(5) Uani 1 1 d U
C50 C 0.28949(18) 0.29843(9) 0.23849(15) 0.0161(5) Uani 1 1 d U
C51 C 0.25464(18) 0.28457(9) 0.29011(15) 0.0168(6) Uani 1 1 d U
C52 C 0.32356(19) 0.28535(9) 0.35394(15) 0.0172(6) Uani 1 1 d U
C53 C 0.31141(19) 0.27353(9) 0.41486(15) 0.0203(6) Uani 1 1 d U
C54 C 0.2280(2) 0.26202(10) 0.40950(16) 0.0223(6) Uani 1 1 d U
H54 H 0.2173 0.2545 0.4500 0.027 Uiso 1 1 calc R
C55 C 0.1602(2) 0.26134(10) 0.34594(16) 0.0223(6) Uani 1 1 d U
H55 H 0.1043 0.2532 0.3440 0.027 Uiso 1 1 calc R
C56 C 0.17204(19) 0.27219(9) 0.28548(15) 0.0187(6) Uani 1 1 d U
C57 C 0.3673(2) 0.26886(10) 0.53788(15) 0.0241(6) Uani 1 1 d U
H57A H 0.4226 0.2620 0.5753 0.029 Uiso 1 1 calc R
H57B H 0.3264 0.2459 0.5337 0.029 Uiso 1 1 calc R
C58 C 0.3307(2) 0.30782(11) 0.55658(17) 0.0322(8) Uani 1 1 d U
H58 H 0.2822 0.3174 0.5146 0.039 Uiso 1 1 calc R
C59 C 0.2936(3) 0.29857(15) 0.6124(2) 0.0554(12) Uani 1 1 d U
H59A H 0.2477 0.2779 0.5954 0.083 Uiso 1 1 calc R
H59B H 0.2695 0.3238 0.6241 0.083 Uiso 1 1 calc R
H59C H 0.3396 0.2881 0.6537 0.083 Uiso 1 1 calc R
C60 C 0.3998(3) 0.34119(14) 0.5769(3) 0.0657(14) Uani 1 1 d U
H60A H 0.4447 0.3341 0.6213 0.099 Uiso 1 1 calc R
H60B H 0.3734 0.3675 0.5812 0.099 Uiso 1 1 calc R
H60C H 0.4259 0.3434 0.5414 0.099 Uiso 1 1 calc R
C61 C 0.1034(2) 0.23664(10) 0.18073(16) 0.0253(7) Uani 1 1 d U
H61A H 0.1638 0.2281 0.1894 0.030 Uiso 1 1 calc R
H61B H 0.0767 0.2446 0.1315 0.030 Uiso 1 1 calc R
C62 C 0.0542(2) 0.20115(12) 0.19515(19) 0.0376(8) Uani 1 1 d U
H62 H 0.0823 0.1930 0.2447 0.045 Uiso 1 1 calc R
C63 C 0.0566(3) 0.16468(12) 0.1499(2) 0.0485(10) Uani 1 1 d U
H63A H 0.0311 0.1726 0.1012 0.073 Uiso 1 1 calc R
H63B H 0.0236 0.1418 0.1590 0.073 Uiso 1 1 calc R
H63C H 0.1168 0.1561 0.1605 0.073 Uiso 1 1 calc R
C64 C -0.0394(3) 0.21444(16) 0.1822(3) 0.0675(14) Uani 1 1 d U
H64A H -0.0393 0.2373 0.2130 0.101 Uiso 1 1 calc R
H64B H -0.0716 0.1912 0.1913 0.101 Uiso 1 1 calc R
H64C H -0.0671 0.2232 0.1341 0.101 Uiso 1 1 calc R
C65 C 0.33983(18) 0.40135(9) 0.22967(14) 0.0165(6) Uani 1 1 d U
H65 H 0.2948 0.3818 0.2106 0.020 Uiso 1 1 calc R
C66 C 0.31742(19) 0.44088(9) 0.24112(14) 0.0172(5) Uani 1 1 d U
H66 H 0.2584 0.4480 0.2305 0.021 Uiso 1 1 calc R
C67 C 0.38179(18) 0.46988(9) 0.26811(14) 0.0165(5) Uani 1 1 d U
C68 C 0.46727(18) 0.45749(9) 0.28362(14) 0.0171(6) Uani 1 1 d U
H68 H 0.5133 0.4765 0.3028 0.021 Uiso 1 1 calc R
C69 C 0.48448(18) 0.41744(9) 0.27096(14) 0.0167(6) Uani 1 1 d U
H69 H 0.5431 0.4094 0.2816 0.020 Uiso 1 1 calc R
C70 C 0.36620(18) 0.51393(9) 0.28343(15) 0.0178(6) Uani 1 1 d U
H70A H 0.3957 0.5185 0.3336 0.021 Uiso 1 1 calc R
H70B H 0.3946 0.5320 0.2594 0.021 Uiso 1 1 calc R
C71 C 0.28476(19) 0.59056(9) 0.17409(16) 0.0219(6) Uani 1 1 d U
C72 C 0.3214(2) 0.61730(11) 0.22870(19) 0.0356(8) Uani 1 1 d U
H72 H 0.3213 0.6103 0.2732 0.043 Uiso 1 1 calc R
C73 C 0.3582(3) 0.65408(12) 0.2195(2) 0.0463(10) Uani 1 1 d U
H73 H 0.3839 0.6719 0.2577 0.056 Uiso 1 1 calc R
C74 C 0.3575(2) 0.66484(11) 0.1550(2) 0.0413(9) Uani 1 1 d U
H74 H 0.3833 0.6899 0.1486 0.050 Uiso 1 1 calc R
C75 C 0.3192(3) 0.63907(11) 0.0998(2) 0.0378(8) Uani 1 1 d U
H75 H 0.3179 0.6466 0.0552 0.045 Uiso 1 1 calc R
C76 C 0.2823(2) 0.60221(10) 0.10865(18) 0.0305(7) Uani 1 1 d U
H76 H 0.2554 0.5848 0.0701 0.037 Uiso 1 1 calc R
C77 C 0.24505(19) 0.50798(9) 0.12611(15) 0.0197(6) Uani 1 1 d U
C78 C 0.3270(2) 0.50567(9) 0.12091(15) 0.0217(6) Uani 1 1 d U
H78 H 0.3698 0.5256 0.1435 0.026 Uiso 1 1 calc R
C79 C 0.3464(2) 0.47444(9) 0.08300(16) 0.0235(6) Uani 1 1 d U
H79 H 0.4024 0.4730 0.0802 0.028 Uiso 1 1 calc R
C80 C 0.2843(2) 0.44526(10) 0.04917(16) 0.0249(6) Uani 1 1 d U
H80 H 0.2978 0.4238 0.0236 0.030 Uiso 1 1 calc R
C81 C 0.2026(2) 0.44767(10) 0.05310(16) 0.0262(7) Uani 1 1 d U
H81 H 0.1599 0.4279 0.0298 0.031 Uiso 1 1 calc R
C82 C 0.1827(2) 0.47890(9) 0.09092(15) 0.0225(6) Uani 1 1 d U
H82 H 0.1263 0.4804 0.0928 0.027 Uiso 1 1 calc R
C83 C 0.2936(2) 0.54944(9) 0.40159(16) 0.0224(6) Uani 1 1 d U
C84 C 0.3602(2) 0.57641(9) 0.40679(16) 0.0240(6) Uani 1 1 d U
H84 H 0.3737 0.5824 0.3669 0.029 Uiso 1 1 calc R
C85 C 0.4082(2) 0.59508(10) 0.46936(17) 0.0300(7) Uani 1 1 d U
H85 H 0.4534 0.6137 0.4718 0.036 Uiso 1 1 calc R
C86 C 0.3899(2) 0.58653(11) 0.52750(18) 0.0331(8) Uani 1 1 d U
H86 H 0.4237 0.5985 0.5705 0.040 Uiso 1 1 calc R
C87 C 0.3224(2) 0.56052(12) 0.52326(18) 0.0356(8) Uani 1 1 d U
H87 H 0.3087 0.5553 0.5632 0.043 Uiso 1 1 calc R
C88 C 0.2744(2) 0.54200(11) 0.46120(17) 0.0310(7) Uani 1 1 d U
H88 H 0.2281 0.5241 0.4589 0.037 Uiso 1 1 calc R
C89 C 0.2418(2) 0.47010(9) 0.35427(15) 0.0220(6) Uani 1 1 d U
C90 C 0.1739(2) 0.44189(10) 0.33347(17) 0.0301(7) Uani 1 1 d U
H90 H 0.1174 0.4507 0.3057 0.036 Uiso 1 1 calc R
C91 C 0.1885(3) 0.40106(11) 0.35309(19) 0.0420(9) Uani 1 1 d U
H91 H 0.1420 0.3820 0.3385 0.050 Uiso 1 1 calc R
C92 C 0.2701(3) 0.38795(11) 0.39373(19) 0.0408(8) Uani 1 1 d U
H92 H 0.2803 0.3597 0.4059 0.049 Uiso 1 1 calc R
C93 C 0.3371(3) 0.41595(11) 0.41663(18) 0.0364(8) Uani 1 1 d U
H93 H 0.3930 0.4071 0.4456 0.044 Uiso 1 1 calc R
C94 C 0.3232(2) 0.45691(10) 0.39761(16) 0.0256(6) Uani 1 1 d U
H94 H 0.3694 0.4761 0.4142 0.031 Uiso 1 1 calc R
C95 C 0.48812(18) 0.27431(9) 0.21056(14) 0.0163(6) Uani 1 1 d U
C96 C 0.1093(2) 0.61613(11) 0.15954(19) 0.0307(7) Uani 1 1 d U
C97 C 0.0452(2) 0.55738(10) 0.06816(18) 0.0271(7) Uani 1 1 d U
C98 C 0.1364(2) 0.59728(11) 0.31146(19) 0.0358(8) Uani 1 1 d U
C99 C 0.0550(2) 0.53374(12) 0.34467(19) 0.0372(8) Uani 1 1 d U
C100 C -0.0464(2) 0.48259(11) 0.16001(18) 0.0293(7) Uani 1 1 d U
H10A H -0.0501 0.4600 0.1270 0.035 Uiso 1 1 calc R
H10B H -0.0623 0.4710 0.1979 0.035 Uiso 1 1 calc R
C101 C -0.1122(2) 0.51481(12) 0.1235(2) 0.0379(8) Uani 1 1 d U
H10C H -0.0986 0.5253 0.0838 0.045 Uiso 1 1 calc R
H10D H -0.1700 0.5017 0.1051 0.045 Uiso 1 1 calc R
C102 C -0.1164(2) 0.55049(11) 0.16797(19) 0.0347(8) Uani 1 1 d U
H10E H -0.1299 0.5398 0.2077 0.042 Uiso 1 1 calc R
H10F H -0.1650 0.5685 0.1409 0.042 Uiso 1 1 calc R

loop_
_atom_site_aniso_label
_atom_site_aniso_U_11
_atom_site_aniso_U_22
_atom_site_aniso_U_33
_atom_site_aniso_U_23
_atom_site_aniso_U_13
_atom_site_aniso_U_12
Ru1 0.01061(11) 0.01499(12) 0.01171(11) 0.00119(8) 0.00349(9) 0.00002(8)
Fe1 0.0149(2) 0.0191(2) 0.0230(2) 0.00194(17) 0.00118(18) 0.00210(17)
Fe2 0.0156(2) 0.0297(3) 0.0226(2) -0.00154(19) 0.00396(19) 0.00522(18)
P1 0.0157(4) 0.0165(4) 0.0175(4) 0.0012(3) 0.0037(3) 0.0004(3)
P2 0.0149(4) 0.0185(4) 0.0174(4) 0.0009(3) 0.0041(3) 0.0019(3)
S1 0.0165(4) 0.0226(4) 0.0217(4) 0.0022(3) 0.0033(3) -0.0003(3)
S2 0.0166(4) 0.0321(4) 0.0330(5) -0.0002(4) 0.0028(3) 0.0073(3)
O1 0.0243(11) 0.0297(11) 0.0162(10) 0.0042(8) 0.0067(9) -0.0003(9)
O2 0.0159(10) 0.0415(13) 0.0296(12) 0.0111(10) 0.0056(9) -0.0008(9)
O3 0.0222(10) 0.0289(11) 0.0155(10) 0.0078(8) 0.0044(8) -0.0054(9)
O4 0.0164(10) 0.0420(13) 0.0229(11) 0.0000(9) 0.0054(9) -0.0029(9)
O5 0.0168(10) 0.0398(12) 0.0227(11) 0.0021(9) 0.0078(9) -0.0032(9)
O6 0.0198(10) 0.0347(12) 0.0144(10) 0.0055(8) 0.0055(8) -0.0015(9)
O7 0.0205(11) 0.0446(13) 0.0161(10) 0.0040(9) 0.0075(9) -0.0024(9)
O8 0.0161(10) 0.0278(11) 0.0233(11) -0.0002(9) 0.0050(9) -0.0032(8)
O9 0.0316(13) 0.0197(12) 0.0267(12) -0.0006(9) 0.0103(10) 0.0056(9)
O10 0.0287(14) 0.0219(14) 0.077(2) 0.0010(12) 0.0034(13) 0.0028(10)
O11 0.0350(14) 0.0492(16) 0.0234(13) 0.0057(11) -0.0001(11) -0.0040(12)
O12 0.0519(18) 0.0324(15) 0.0635(19) -0.0192(14) -0.0161(15) 0.0123(13)
O13 0.0513(19) 0.104(3) 0.0456(18) -0.0030(17) 0.0301(16) -0.0120(18)
N1 0.0119(11) 0.0164(11) 0.0154(11) 0.0012(9) 0.0043(9) 0.0002(9)
N2 0.0164(11) 0.0171(11) 0.0140(11) 0.0008(9) 0.0053(9) -0.0001(9)
N3 0.0141(11) 0.0179(11) 0.0140(11) 0.0008(9) 0.0046(9) 0.0009(9)
N4 0.0122(10) 0.0189(11) 0.0154(11) 0.0010(9) 0.0043(9) 0.0014(9)
N5 0.0141(11) 0.0176(11) 0.0143(11) 0.0005(9) 0.0056(9) 0.0010(9)
N6 0.0145(11) 0.0189(11) 0.0157(11) 0.0005(9) 0.0052(9) 0.0004(9)
N7 0.0128(10) 0.0159(11) 0.0133(11) 0.0008(9) 0.0027(9) 0.0012(9)
N8 0.0158(11) 0.0178(11) 0.0166(11) 0.0006(9) 0.0054(9) -0.0009(9)
N9 0.0121(10) 0.0187(11) 0.0130(10) 0.0011(9) 0.0038(9) 0.0000(9)
N10 0.0142(11) 0.0169(11) 0.0181(11) 0.0010(9) 0.0036(9) 0.0015(9)
C1 0.0155(13) 0.0177(13) 0.0166(13) 0.0016(10) 0.0030(11) 0.0008(10)
C2 0.0169(13) 0.0155(12) 0.0162(13) -0.0006(10) 0.0029(10) -0.0006(10)
C3 0.0163(12) 0.0152(12) 0.0130(12) 0.0002(10) 0.0026(10) 0.0005(10)
C4 0.0127(12) 0.0172(12) 0.0159(12) -0.0003(10) 0.0028(10) 0.0000(10)
C5 0.0191(14) 0.0229(14) 0.0222(14) 0.0036(11) 0.0041(11) -0.0010(11)
C6 0.0167(14) 0.0264(15) 0.0241(15) 0.0024(12) -0.0003(12) 0.0000(12)
C7 0.0223(15) 0.0254(15) 0.0162(14) 0.0014(12) 0.0004(12) 0.0007(12)
C8 0.0216(13) 0.0194(13) 0.0152(13) 0.0008(11) 0.0042(11) 0.0008(11)
C9 0.0269(15) 0.0315(16) 0.0246(15) 0.0024(13) 0.0091(13) 0.0005(13)
C10 0.045(2) 0.0367(19) 0.0278(18) -0.0031(15) 0.0142(16) 0.0006(16)
C11 0.068(3) 0.046(2) 0.0228(19) -0.0025(16) 0.0122(19) 0.000(2)
C12 0.053(2) 0.039(2) 0.049(2) -0.0068(18) 0.030(2) -0.0035(18)
C13 0.0330(19) 0.060(2) 0.048(2) 0.0131(18) 0.0113(17) 0.0058(17)
C14 0.049(2) 0.070(3) 0.056(2) 0.020(2) 0.0265(19) 0.026(2)
C15 0.129(5) 0.086(4) 0.069(3) -0.004(3) 0.019(3) 0.040(4)
C16 0.082(4) 0.146(5) 0.123(5) 0.051(4) 0.054(4) 0.059(4)
C17 0.0161(12) 0.0163(12) 0.0147(12) 0.0001(10) 0.0058(10) 0.0003(10)
C18 0.0138(12) 0.0191(12) 0.0166(12) -0.0006(10) 0.0069(10) 0.0004(10)
C19 0.0170(13) 0.0212(13) 0.0184(13) -0.0004(11) 0.0072(11) -0.0005(11)
C20 0.0164(13) 0.0198(13) 0.0178(13) 0.0000(11) 0.0072(11) 0.0003(11)
C21 0.0200(13) 0.0217(13) 0.0174(13) 0.0010(11) 0.0071(11) -0.0013(11)
C22 0.0234(15) 0.0298(15) 0.0208(14) 0.0045(12) 0.0103(12) -0.0048(12)
C23 0.0196(15) 0.0307(16) 0.0270(15) 0.0032(13) 0.0104(12) -0.0050(12)
C24 0.0170(13) 0.0273(14) 0.0215(14) 0.0009(12) 0.0062(11) -0.0012(11)
C25 0.0285(17) 0.0417(18) 0.0208(15) 0.0103(14) 0.0101(13) -0.0024(14)
C26 0.0263(16) 0.0330(17) 0.0204(15) 0.0074(13) 0.0073(13) -0.0025(13)
C27 0.068(3) 0.102(4) 0.047(3) 0.012(3) 0.022(2) 0.045(3)
C28 0.044(2) 0.086(3) 0.031(2) 0.025(2) 0.0074(18) 0.006(2)
C29 0.0281(16) 0.0411(17) 0.0285(16) -0.0029(14) 0.0101(13) -0.0044(14)
C30 0.0367(19) 0.054(2) 0.039(2) -0.0072(17) 0.0140(16) -0.0146(17)
C31 0.035(2) 0.070(3) 0.054(3) -0.001(2) 0.008(2) -0.014(2)
C32 0.052(3) 0.096(4) 0.058(3) -0.034(3) 0.026(2) -0.033(3)
C33 0.0192(12) 0.0151(12) 0.0193(12) 0.0003(10) 0.0083(10) 0.0005(10)
C34 0.0163(13) 0.0160(12) 0.0152(12) 0.0013(10) 0.0058(10) 0.0008(10)
C35 0.0145(12) 0.0203(13) 0.0153(12) -0.0001(10) 0.0043(10) 0.0006(10)
C36 0.0146(13) 0.0205(13) 0.0164(13) 0.0003(10) 0.0048(11) 0.0000(10)
C37 0.0127(13) 0.0296(14) 0.0189(13) 0.0015(11) 0.0038(11) -0.0011(11)
C38 0.0169(14) 0.0359(16) 0.0210(14) 0.0012(12) 0.0016(12) -0.0037(12)
C39 0.0214(15) 0.0335(16) 0.0150(14) 0.0031(12) 0.0021(12) -0.0006(12)
C40 0.0184(13) 0.0243(14) 0.0161(13) 0.0000(11) 0.0058(11) -0.0009(11)
C41 0.0239(15) 0.0423(17) 0.0305(16) 0.0024(14) 0.0120(13) 0.0032(14)
C42 0.0357(19) 0.058(2) 0.043(2) 0.0116(18) 0.0169(17) 0.0117(17)
C43 0.048(3) 0.055(3) 0.079(3) 0.004(2) 0.025(2) 0.015(2)
C44 0.037(2) 0.101(4) 0.055(3) -0.008(3) 0.003(2) 0.023(2)
C45 0.0250(16) 0.0464(19) 0.0174(15) 0.0065(14) 0.0079(13) -0.0029(14)
C46 0.0376(19) 0.043(2) 0.041(2) 0.0153(16) 0.0173(16) 0.0019(16)
C47 0.077(3) 0.039(2) 0.072(3) 0.007(2) 0.027(3) -0.010(2)
C48 0.050(3) 0.072(3) 0.062(3) 0.038(2) 0.019(2) 0.008(2)
C49 0.0143(12) 0.0169(12) 0.0151(12) -0.0006(10) 0.0074(10) 0.0003(10)
C50 0.0137(12) 0.0177(12) 0.0172(12) -0.0002(10) 0.0060(10) -0.0002(10)
C51 0.0168(13) 0.0172(13) 0.0161(13) 0.0005(10) 0.0056(11) 0.0007(10)
C52 0.0159(13) 0.0182(13) 0.0180(13) -0.0005(10) 0.0069(11) -0.0010(10)
C53 0.0194(13) 0.0239(14) 0.0180(13) 0.0015(11) 0.0073(11) 0.0015(11)
C54 0.0227(14) 0.0272(15) 0.0204(14) 0.0011(12) 0.0119(12) -0.0009(12)
C55 0.0166(14) 0.0274(15) 0.0251(14) -0.0012(12) 0.0100(12) -0.0026(12)
C56 0.0155(13) 0.0204(13) 0.0202(13) 0.0003(11) 0.0065(11) -0.0013(11)
C57 0.0273(16) 0.0311(16) 0.0163(14) 0.0045(12) 0.0105(12) -0.0002(13)
C58 0.0393(19) 0.0320(17) 0.0222(16) 0.0014(13) 0.0074(14) 0.0040(15)
C59 0.076(3) 0.067(3) 0.031(2) 0.0038(19) 0.028(2) 0.029(2)
C60 0.070(3) 0.038(2) 0.060(3) -0.003(2) -0.011(2) -0.006(2)
C61 0.0222(15) 0.0309(16) 0.0208(14) -0.0017(12) 0.0054(12) -0.0047(13)
C62 0.0390(19) 0.0407(19) 0.0319(18) -0.0071(15) 0.0112(15) -0.0190(16)
C63 0.049(2) 0.039(2) 0.053(3) -0.0110(18) 0.012(2) -0.0153(18)
C64 0.045(3) 0.076(3) 0.093(4) -0.044(3) 0.039(3) -0.036(2)
C65 0.0148(13) 0.0183(13) 0.0149(13) 0.0022(10) 0.0037(10) -0.0014(10)
C66 0.0156(12) 0.0196(12) 0.0166(12) 0.0032(10) 0.0061(10) 0.0023(10)
C67 0.0165(13) 0.0188(13) 0.0136(12) 0.0030(10) 0.0048(10) 0.0008(11)
C68 0.0147(13) 0.0186(14) 0.0168(13) -0.0002(11) 0.0042(11) -0.0024(11)
C69 0.0133(12) 0.0199(13) 0.0163(13) 0.0017(10) 0.0047(10) 0.0009(10)
C70 0.0152(12) 0.0185(13) 0.0176(13) 0.0008(10) 0.0032(10) 0.0009(10)
C71 0.0161(13) 0.0184(13) 0.0290(14) 0.0042(11) 0.0054(12) 0.0017(11)
C72 0.0365(17) 0.0270(16) 0.0346(17) 0.0055(13) 0.0019(14) -0.0049(14)
C73 0.041(2) 0.0285(18) 0.052(2) 0.0046(16) -0.0044(17) -0.0097(16)
C74 0.0337(19) 0.0267(17) 0.062(2) 0.0107(16) 0.0157(17) -0.0056(15)
C75 0.045(2) 0.0301(18) 0.048(2) 0.0116(15) 0.0281(17) 0.0046(15)
C76 0.0371(17) 0.0246(15) 0.0336(16) 0.0015(13) 0.0171(14) 0.0014(13)
C77 0.0215(13) 0.0196(13) 0.0166(13) 0.0030(11) 0.0052(11) 0.0015(11)
C78 0.0245(14) 0.0199(13) 0.0197(13) 0.0027(11) 0.0068(11) -0.0005(11)
C79 0.0271(15) 0.0232(15) 0.0220(15) 0.0043(12) 0.0109(13) 0.0038(12)
C80 0.0335(16) 0.0215(14) 0.0190(14) 0.0008(11) 0.0085(12) 0.0037(12)
C81 0.0302(16) 0.0237(15) 0.0190(15) -0.0002(12) 0.0021(13) -0.0014(13)
C82 0.0228(14) 0.0233(14) 0.0189(14) 0.0021(11) 0.0043(12) 0.0015(12)
C83 0.0206(14) 0.0219(14) 0.0218(14) -0.0012(11) 0.0042(11) 0.0052(11)
C84 0.0254(15) 0.0219(14) 0.0218(14) -0.0001(12) 0.0049(12) 0.0035(12)
C85 0.0269(17) 0.0259(16) 0.0290(17) -0.0027(13) 0.0001(14) 0.0020(13)
C86 0.0345(18) 0.0295(17) 0.0245(16) -0.0076(13) -0.0023(14) 0.0073(14)
C87 0.0408(19) 0.0424(19) 0.0225(16) -0.0034(14) 0.0098(15) 0.0032(16)
C88 0.0300(16) 0.0369(16) 0.0250(15) -0.0025(13) 0.0085(13) 0.0000(14)
C89 0.0258(14) 0.0227(13) 0.0194(13) 0.0019(11) 0.0104(11) 0.0034(11)
C90 0.0329(16) 0.0287(15) 0.0253(15) 0.0054(12) 0.0064(13) -0.0034(13)
C91 0.058(2) 0.0295(18) 0.0329(19) 0.0048(15) 0.0094(17) -0.0096(16)
C92 0.061(2) 0.0269(17) 0.0350(18) 0.0079(14) 0.0180(16) 0.0052(16)
C93 0.0440(19) 0.0353(18) 0.0309(17) 0.0106(14) 0.0146(15) 0.0145(15)
C94 0.0274(15) 0.0261(14) 0.0240(14) 0.0054(12) 0.0099(12) 0.0060(12)
C95 0.0135(12) 0.0224(14) 0.0130(12) 0.0008(10) 0.0047(10) -0.0014(11)
C96 0.0183(15) 0.0269(16) 0.0403(17) -0.0010(13) 0.0024(13) 0.0057(12)
C97 0.0200(15) 0.0245(15) 0.0317(17) 0.0052(13) 0.0029(13) 0.0005(12)
C98 0.0273(16) 0.0342(17) 0.0340(16) -0.0045(14) -0.0036(14) 0.0140(14)
C99 0.0244(15) 0.0512(19) 0.0341(17) -0.0018(15) 0.0082(14) 0.0020(14)
C100 0.0205(15) 0.0320(16) 0.0311(17) 0.0014(13) 0.0043(13) -0.0055(13)
C101 0.0214(16) 0.0419(19) 0.0423(19) 0.0073(16) 0.0017(15) -0.0051(14)
C102 0.0164(15) 0.0426(18) 0.0389(18) 0.0038(15) 0.0022(14) 0.0030(14)

loop_
_atom_type_symbol
_atom_type_description
_atom_type_scat_dispersion_real
_atom_type_scat_dispersion_imag
_atom_type_scat_source
C C 0.0033 0.0016 'International Tables Vol C Tables 4.2.6.8 and 6.1.1.4'
H H 0.0000 0.0000 'International Tables Vol C Tables 4.2.6.8 and 6.1.1.4'
N N 0.0061 0.0033 'International Tables Vol C Tables 4.2.6.8 and 6.1.1.4'
O O 0.0106 0.0060 'International Tables Vol C Tables 4.2.6.8 and 6.1.1.4'
S S 0.1246 0.1234 'International Tables Vol C Tables 4.2.6.8 and 6.1.1.4'
P P 0.1023 0.0942 'International Tables Vol C Tables 4.2.6.8 and 6.1.1.4'
Fe Fe 0.3463 0.8444 'International Tables Vol C Tables 4.2.6.8 and 6.1.1.4'
Ru Ru -1.2594 0.8363 'International Tables Vol C Tables 4.2.6.8 and 6.1.1.4'

loop_
_geom_angle_atom_site_label_1
_geom_angle_atom_site_label_2
_geom_angle_atom_site_label_3
_geom_angle
C95 Ru1 N5 88.35(11)
C95 Ru1 N7 92.77(11)
N5 Ru1 N7 89.68(9)
C95 Ru1 N1 95.44(11)
N5 Ru1 N1 176.20(9)
N7 Ru1 N1 89.90(9)
C95 Ru1 N3 93.86(11)
N5 Ru1 N3 90.34(9)
N7 Ru1 N3 173.37(9)
N1 Ru1 N3 89.64(9)
C95 Ru1 N9 176.64(11)
N5 Ru1 N9 88.30(9)
N7 Ru1 N9 87.45(9)
N1 Ru1 N9 87.91(9)
N3 Ru1 N9 85.93(9)
C96 Fe1 C97 95.57(16)
C96 Fe1 P1 91.70(11)
C97 Fe1 P1 99.38(11)
C96 Fe1 S1 161.29(12)
C97 Fe1 S1 102.99(11)
P1 Fe1 S1 87.65(3)
C96 Fe1 S2 86.27(11)
C97 Fe1 S2 112.99(11)
P1 Fe1 S2 147.62(4)
S1 Fe1 S2 84.33(3)
C96 Fe1 Fe2 104.53(12)
C97 Fe1 Fe2 155.86(11)
P1 Fe1 Fe2 93.34(3)
S1 Fe1 Fe2 56.88(2)
S2 Fe1 Fe2 56.30(3)
C99 Fe2 C98 98.92(18)
C99 Fe2 P2 98.49(12)
C98 Fe2 P2 88.22(11)
C99 Fe2 S2 104.76(12)
C98 Fe2 S2 87.70(11)
P2 Fe2 S2 156.74(4)
C99 Fe2 S1 111.49(13)
C98 Fe2 S1 149.59(13)
P2 Fe2 S1 87.31(3)
S2 Fe2 S1 84.70(3)
C99 Fe2 Fe1 156.91(12)
C98 Fe2 Fe1 94.87(13)
P2 Fe2 Fe1 100.38(3)
S2 Fe2 Fe1 57.23(3)
S1 Fe2 Fe1 56.56(2)
N10 P1 C71 104.54(13)
N10 P1 C77 103.25(13)
C71 P1 C77 102.43(14)
N10 P1 Fe1 115.41(9)
C71 P1 Fe1 111.43(10)
C77 P1 Fe1 118.14(10)
N10 P2 C83 106.33(13)
N10 P2 C89 105.07(13)
C83 P2 C89 98.60(14)
N10 P2 Fe2 110.11(9)
C83 P2 Fe2 114.60(10)
C89 P2 Fe2 120.68(11)
C100 S1 Fe1 112.69(11)
C100 S1 Fe2 114.94(12)
Fe1 S1 Fe2 66.56(3)
C102 S2 Fe2 113.12(12)
C102 S2 Fe1 113.20(12)
Fe2 S2 Fe1 66.47(3)
C8 O1 C9 116.8(2)
C5 O2 C13 118.5(3)
C21 O3 C25 117.0(2)
C24 O4 C29 115.3(2)
C37 O5 C41 114.0(2)
C40 O6 C45 117.5(2)
C53 O7 C57 117.4(2)
C56 O8 C61 113.8(2)
C4 N1 C3 109.9(2)
C4 N1 Ru1 125.20(19)
C3 N1 Ru1 124.85(19)
C17 N2 C3 125.2(2)
C17 N3 C18 110.5(2)
C17 N3 Ru1 125.03(19)
C18 N3 Ru1 124.23(18)
C18 N4 C33 125.3(2)
C34 N5 C33 110.3(2)
C34 N5 Ru1 125.20(19)
C33 N5 Ru1 124.31(19)
C34 N6 C49 124.7(2)
C49 N7 C50 110.3(2)
C49 N7 Ru1 125.17(19)
C50 N7 Ru1 124.53(19)
C50 N8 C4 124.8(2)
C65 N9 C69 117.1(2)
C65 N9 Ru1 122.35(19)
C69 N9 Ru1 120.54(18)
C70 N10 P2 120.21(19)
C70 N10 P1 119.39(19)
P2 N10 P1 120.39(14)
C5 C1 C2 120.8(3)
C5 C1 C4 132.2(3)
C2 C1 C4 106.8(2)
C8 C2 C1 121.0(3)
C8 C2 C3 132.4(3)
C1 C2 C3 106.4(2)
N2 C3 N1 127.4(3)
N2 C3 C2 124.2(3)
N1 C3 C2 108.2(2)
N8 C4 N1 127.3(3)
N8 C4 C1 124.2(3)
N1 C4 C1 108.4(2)
O2 C5 C6 123.5(3)
O2 C5 C1 118.8(3)
C6 C5 C1 117.7(3)
C5 C6 C7 121.3(3)
C5 C6 H6 119.4
C7 C6 H6 119.4
C6 C7 C8 121.6(3)
C6 C7 H7 119.2
C8 C7 H7 119.2
O1 C8 C7 118.9(3)
O1 C8 C2 123.5(3)
C7 C8 C2 117.5(3)
O1 C9 C10 111.0(3)
O1 C9 H9A 109.4
C10 C9 H9A 109.4
O1 C9 H9B 109.4
C10 C9 H9B 109.4
H9A C9 H9B 108.0
C9 C10 C11 114.5(3)
C9 C10 C12 107.9(3)
C11 C10 C12 110.5(3)
C9 C10 H10 107.9
C11 C10 H10 107.9
C12 C10 H10 107.9
C10 C11 H11A 109.5
C10 C11 H11B 109.5
H11A C11 H11B 109.5
C10 C11 H11C 109.5
H11A C11 H11C 109.5
H11B C11 H11C 109.5
C10 C12 H12A 109.5
C10 C12 H12B 109.5
H12A C12 H12B 109.5
C10 C12 H12C 109.5
H12A C12 H12C 109.5
H12B C12 H12C 109.5
O2 C13 C14 108.6(3)
O2 C13 H13A 110.0
C14 C13 H13A 110.0
O2 C13 H13B 110.0
C14 C13 H13B 110.0
H13A C13 H13B 108.4
C15 C14 C16 113.1(5)
C15 C14 C13 108.8(4)
C16 C14 C13 106.4(4)
C15 C14 H14 109.5
C16 C14 H14 109.5
C13 C14 H14 109.5
C14 C15 H15A 109.5
C14 C15 H15B 109.5
H15A C15 H15B 109.5
C14 C15 H15C 109.5
H15A C15 H15C 109.5
H15B C15 H15C 109.5
C14 C16 H16A 109.5
C14 C16 H16B 109.5
H16A C16 H16B 109.5
C14 C16 H16C 109.5
H16A C16 H16C 109.5
H16B C16 H16C 109.5
N2 C17 N3 127.3(3)
N2 C17 C20 124.5(3)
N3 C17 C20 108.2(2)
N4 C18 N3 127.5(3)
N4 C18 C19 124.3(3)
N3 C18 C19 108.2(2)
C24 C19 C20 120.7(3)
C24 C19 C18 132.8(3)
C20 C19 C18 106.5(2)
C21 C20 C19 120.9(3)
C21 C20 C17 132.4(3)
C19 C20 C17 106.6(2)
O3 C21 C22 124.6(3)
O3 C21 C20 117.9(3)
C22 C21 C20 117.4(3)
C21 C22 C23 121.2(3)
C21 C22 H22 119.4
C23 C22 H22 119.4
C24 C23 C22 122.2(3)
C24 C23 H23 118.9
C22 C23 H23 118.9
O4 C24 C23 118.0(3)
O4 C24 C19 124.8(3)
C23 C24 C19 117.2(3)
O3 C25 C26 109.2(3)
O3 C25 H25A 109.8
C26 C25 H25A 109.8
O3 C25 H25B 109.8
C26 C25 H25B 109.8
H25A C25 H25B 108.3
C27 C26 C25 111.8(3)
C27 C26 C28 111.7(4)
C25 C26 C28 109.6(3)
C27 C26 H26 107.9
C25 C26 H26 107.9
C28 C26 H26 107.9
C26 C27 H27A 109.5
C26 C27 H27B 109.5
H27A C27 H27B 109.5
C26 C27 H27C 109.5
H27A C27 H27C 109.5
H27B C27 H27C 109.5
C26 C28 H28A 109.5
C26 C28 H28B 109.5
H28A C28 H28B 109.5
C26 C28 H28C 109.5
H28A C28 H28C 109.5
H28B C28 H28C 109.5
O4 C29 C30 111.0(3)
O4 C29 H29A 109.4
C30 C29 H29A 109.4
O4 C29 H29B 109.4
C30 C29 H29B 109.4
H29A C29 H29B 108.0
C29 C30 C31 112.1(4)
C29 C30 C32 108.0(3)
C31 C30 C32 111.1(4)
C29 C30 H30 108.5
C31 C30 H30 108.5
C32 C30 H30 108.5
C30 C31 H31A 109.5
C30 C31 H31B 109.5
H31A C31 H31B 109.5
C30 C31 H31C 109.5
H31A C31 H31C 109.5
H31B C31 H31C 109.5
C30 C32 H32A 109.5
C30 C32 H32B 109.5
H32A C32 H32B 109.5
C30 C32 H32C 109.5
H32A C32 H32C 109.5
H32B C32 H32C 109.5
N4 C33 N5 127.3(3)
N4 C33 C36 124.5(3)
N5 C33 C36 108.1(2)
N6 C34 N5 127.6(3)
N6 C34 C35 124.4(3)
N5 C34 C35 108.0(2)
C40 C35 C36 121.1(3)
C40 C35 C34 132.0(3)
C36 C35 C34 106.9(2)
C37 C36 C35 120.6(3)
C37 C36 C33 132.8(3)
C35 C36 C33 106.6(2)
O5 C37 C38 119.4(3)
O5 C37 C36 122.7(3)
C38 C37 C36 117.9(3)
C37 C38 C39 121.9(3)
C37 C38 H38 119.1
C39 C38 H38 119.1
C38 C39 C40 121.1(3)
C38 C39 H39 119.5
C40 C39 H39 119.5
O6 C40 C39 124.8(3)
O6 C40 C35 117.7(3)
C39 C40 C35 117.5(3)
O5 C41 C42 111.9(3)
O5 C41 H41A 109.2
C42 C41 H41A 109.2
O5 C41 H41B 109.2
C42 C41 H41B 109.2
H41A C41 H41B 107.9
C43 C42 C44 111.7(4)
C43 C42 C41 108.1(3)
C44 C42 C41 111.3(4)
C43 C42 H42 108.6
C44 C42 H42 108.6
C41 C42 H42 108.6
C42 C43 H43A 109.5
C42 C43 H43B 109.5
H43A C43 H43B 109.5
C42 C43 H43C 109.5
H43A C43 H43C 109.5
H43B C43 H43C 109.5
C42 C44 H44A 109.5
C42 C44 H44B 109.5
H44A C44 H44B 109.5
C42 C44 H44C 109.5
H44A C44 H44C 109.5
H44B C44 H44C 109.5
O6 C45 C46 112.6(3)
O6 C45 H45A 109.1
C46 C45 H45A 109.1
O6 C45 H45B 109.1
C46 C45 H45B 109.1
H45A C45 H45B 107.8
C45 C46 C47 110.8(3)
C45 C46 C48 109.3(3)
C47 C46 C48 112.5(4)
C45 C46 H46 108.0
C47 C46 H46 108.0
C48 C46 H46 108.0
C46 C47 H47A 109.5
C46 C47 H47B 109.5
H47A C47 H47B 109.5
C46 C47 H47C 109.5
H47A C47 H47C 109.5
H47B C47 H47C 109.5
C46 C48 H48A 109.5
C46 C48 H48B 109.5
H48A C48 H48B 109.5
C46 C48 H48C 109.5
H48A C48 H48C 109.5
H48B C48 H48C 109.5
N6 C49 N7 127.5(3)
N6 C49 C52 124.6(3)
N7 C49 C52 107.9(2)
N8 C50 N7 128.1(3)
N8 C50 C51 123.5(3)
N7 C50 C51 108.3(2)
C56 C51 C52 121.0(3)
C56 C51 C50 132.4(3)
C52 C51 C50 106.6(2)
C53 C52 C51 121.0(3)
C53 C52 C49 132.2(3)
C51 C52 C49 106.9(2)
O7 C53 C54 125.1(3)
O7 C53 C52 117.5(3)
C54 C53 C52 117.3(3)
C55 C54 C53 121.2(3)
C55 C54 H54 119.4
C53 C54 H54 119.4
C56 C55 C54 121.8(3)
C56 C55 H55 119.1
C54 C55 H55 119.1
O8 C56 C55 120.4(3)
O8 C56 C51 121.9(3)
C55 C56 C51 117.7(3)
O7 C57 C58 111.5(3)
O7 C57 H57A 109.3
C58 C57 H57A 109.3
O7 C57 H57B 109.3
C58 C57 H57B 109.3
H57A C57 H57B 108.0
C57 C58 C60 109.8(3)
C57 C58 C59 109.7(3)
C60 C58 C59 113.4(4)
C57 C58 H58 107.9
C60 C58 H58 107.9
C59 C58 H58 107.9
C58 C59 H59A 109.5
C58 C59 H59B 109.5
H59A C59 H59B 109.5
C58 C59 H59C 109.5
H59A C59 H59C 109.5
H59B C59 H59C 109.5
C58 C60 H60A 109.5
C58 C60 H60B 109.5
H60A C60 H60B 109.5
C58 C60 H60C 109.5
H60A C60 H60C 109.5
H60B C60 H60C 109.5
O8 C61 C62 111.3(3)
O8 C61 H61A 109.4
C62 C61 H61A 109.4
O8 C61 H61B 109.4
C62 C61 H61B 109.4
H61A C61 H61B 108.0
C61 C62 C63 109.8(3)
C61 C62 C64 109.5(3)
C63 C62 C64 111.1(3)
C61 C62 H62 108.8
C63 C62 H62 108.8
C64 C62 H62 108.8
C62 C63 H63A 109.5
C62 C63 H63B 109.5
H63A C63 H63B 109.5
C62 C63 H63C 109.5
H63A C63 H63C 109.5
H63B C63 H63C 109.5
C62 C64 H64A 109.5
C62 C64 H64B 109.5
H64A C64 H64B 109.5
C62 C64 H64C 109.5
H64A C64 H64C 109.5
H64B C64 H64C 109.5
N9 C65 C66 123.3(3)
N9 C65 H65 118.3
C66 C65 H65 118.3
C67 C66 C65 119.3(3)
C67 C66 H66 120.4
C65 C66 H66 120.4
C66 C67 C68 117.9(3)
C66 C67 C70 124.6(3)
C68 C67 C70 117.5(3)
C69 C68 C67 119.4(3)
C69 C68 H68 120.3
C67 C68 H68 120.3
N9 C69 C68 123.0(3)
N9 C69 H69 118.5
C68 C69 H69 118.5
N10 C70 C67 117.4(2)
N10 C70 H70A 107.9
C67 C70 H70A 107.9
N10 C70 H70B 107.9
C67 C70 H70B 107.9
H70A C70 H70B 107.2
C72 C71 C76 118.5(3)
C72 C71 P1 121.4(3)
C76 C71 P1 118.9(2)
C71 C72 C73 120.9(4)
C71 C72 H72 119.5
C73 C72 H72 119.5
C74 C73 C72 120.1(4)
C74 C73 H73 119.9
C72 C73 H73 119.9
C75 C74 C73 119.5(3)
C75 C74 H74 120.2
C73 C74 H74 120.2
C74 C75 C76 120.7(3)
C74 C75 H75 119.7
C76 C75 H75 119.7
C75 C76 C71 120.2(3)
C75 C76 H76 119.9
C71 C76 H76 119.9
C82 C77 C78 118.5(3)
C82 C77 P1 120.1(2)
C78 C77 P1 121.3(2)
C79 C78 C77 120.6(3)
C79 C78 H78 119.7
C77 C78 H78 119.7
C80 C79 C78 120.4(3)
C80 C79 H79 119.8
C78 C79 H79 119.8
C81 C80 C79 119.4(3)
C81 C80 H80 120.3
C79 C80 H80 120.3
C80 C81 C82 120.5(3)
C80 C81 H81 119.8
C82 C81 H81 119.8
C81 C82 C77 120.6(3)
C81 C82 H82 119.7
C77 C82 H82 119.7
C84 C83 C88 117.8(3)
C84 C83 P2 126.3(2)
C88 C83 P2 115.9(2)
C83 C84 C85 121.4(3)
C83 C84 H84 119.3
C85 C84 H84 119.3
C86 C85 C84 119.9(3)
C86 C85 H85 120.0
C84 C85 H85 120.0
C85 C86 C87 119.8(3)
C85 C86 H86 120.1
C87 C86 H86 120.1
C86 C87 C88 120.5(3)
C86 C87 H87 119.8
C88 C87 H87 119.8
C87 C88 C83 120.6(3)
C87 C88 H88 119.7
C83 C88 H88 119.7
C94 C89 C90 118.9(3)
C94 C89 P2 120.9(2)
C90 C89 P2 120.2(2)
C91 C90 C89 120.3(3)
C91 C90 H90 119.9
C89 C90 H90 119.9
C92 C91 C90 120.4(4)
C92 C91 H91 119.8
C90 C91 H91 119.8
C91 C92 C93 119.7(3)
C91 C92 H92 120.1
C93 C92 H92 120.1
C92 C93 C94 120.4(4)
C92 C93 H93 119.8
C94 C93 H93 119.8
C93 C94 C89 120.2(3)
C93 C94 H94 119.9
C89 C94 H94 119.9
O9 C95 Ru1 175.5(3)
O10 C96 Fe1 177.7(3)
O11 C97 Fe1 177.4(3)
O12 C98 Fe2 175.8(4)
O13 C99 Fe2 176.0(4)
C101 C100 S1 116.1(2)
C101 C100 H10A 108.3
S1 C100 H10A 108.3
C101 C100 H10B 108.3
S1 C100 H10B 108.3
H10A C100 H10B 107.4
C102 C101 C100 114.5(3)
C102 C101 H10C 108.6
C100 C101 H10C 108.6
C102 C101 H10D 108.6
C100 C101 H10D 108.6
H10C C101 H10D 107.6
C101 C102 S2 115.7(2)
C101 C102 H10E 108.3
S2 C102 H10E 108.3
C101 C102 H10F 108.3
S2 C102 H10F 108.3
H10E C102 H10F 107.4

loop_
_geom_bond_atom_site_label_1
_geom_bond_atom_site_label_2
_geom_bond_distance
Ru1 C95 1.849(3)
Ru1 N5 2.005(2)
Ru1 N7 2.012(2)
Ru1 N1 2.013(2)
Ru1 N3 2.016(2)
Ru1 N9 2.173(2)
Fe1 C96 1.776(4)
Fe1 C97 1.778(4)
Fe1 P1 2.1913(9)
Fe1 S1 2.2494(9)
Fe1 S2 2.2681(9)
Fe1 Fe2 2.4733(7)
Fe2 C99 1.767(4)
Fe2 C98 1.769(4)
Fe2 P2 2.1817(9)
Fe2 S2 2.2442(9)
Fe2 S1 2.2576(9)
P1 N10 1.734(2)
P1 C71 1.829(3)
P1 C77 1.836(3)
P2 N10 1.724(2)
P2 C83 1.830(3)
P2 C89 1.842(3)
S1 C100 1.829(3)
S2 C102 1.826(4)
O1 C8 1.366(4)
O1 C9 1.433(4)
O2 C5 1.366(4)
O2 C13 1.420(4)
O3 C21 1.368(4)
O3 C25 1.433(4)
O4 C24 1.371(4)
O4 C29 1.461(4)
O5 C37 1.375(4)
O5 C41 1.446(4)
O6 C40 1.358(4)
O6 C45 1.438(4)
O7 C53 1.358(4)
O7 C57 1.435(3)
O8 C56 1.373(3)
O8 C61 1.445(4)
O9 C95 1.148(4)
O10 C96 1.145(4)
O11 C97 1.151(4)
O12 C98 1.158(4)
O13 C99 1.154(4)
N1 C4 1.366(4)
N1 C3 1.370(4)
N2 C17 1.328(4)
N2 C3 1.331(4)
N3 C17 1.364(4)
N3 C18 1.367(4)
N4 C18 1.329(4)
N4 C33 1.330(4)
N5 C34 1.369(4)
N5 C33 1.371(4)
N6 C34 1.331(4)
N6 C49 1.333(4)
N7 C49 1.367(4)
N7 C50 1.369(4)
N8 C50 1.331(4)
N8 C4 1.334(4)
N9 C65 1.342(4)
N9 C69 1.347(4)
N10 C70 1.473(4)
C1 C5 1.398(4)
C1 C2 1.404(4)
C1 C4 1.457(4)
C2 C8 1.394(4)
C2 C3 1.463(4)
C5 C6 1.386(4)
C6 C7 1.390(4)
C6 H6 0.9500
C7 C8 1.390(4)
C7 H7 0.9500
C9 C10 1.500(5)
C9 H9A 0.9900
C9 H9B 0.9900
C10 C11 1.517(5)
C10 C12 1.543(5)
C10 H10 1.0000
C11 H11A 0.9800
C11 H11B 0.9800
C11 H11C 0.9800
C12 H12A 0.9800
C12 H12B 0.9800
C12 H12C 0.9800
C13 C14 1.534(6)
C13 H13A 0.9900
C13 H13B 0.9900
C14 C15 1.500(8)
C14 C16 1.519(7)
C14 H14 1.0000
C15 H15A 0.9800
C15 H15B 0.9800
C15 H15C 0.9800
C16 H16A 0.9800
C16 H16B 0.9800
C16 H16C 0.9800
C17 C20 1.462(4)
C18 C19 1.462(4)
C19 C24 1.400(4)
C19 C20 1.409(4)
C20 C21 1.401(4)
C21 C22 1.387(4)
C22 C23 1.388(4)
C22 H22 0.9500
C23 C24 1.384(4)
C23 H23 0.9500
C25 C26 1.510(5)
C25 H25A 0.9900
C25 H25B 0.9900
C26 C27 1.482(6)
C26 C28 1.520(5)
C26 H26 1.0000
C27 H27A 0.9800
C27 H27B 0.9800
C27 H27C 0.9800
C28 H28A 0.9800
C28 H28B 0.9800
C28 H28C 0.9800
C29 C30 1.503(5)
C29 H29A 0.9900
C29 H29B 0.9900
C30 C31 1.521(6)
C30 C32 1.534(6)
C30 H30 1.0000
C31 H31A 0.9800
C31 H31B 0.9800
C31 H31C 0.9800
C32 H32A 0.9800
C32 H32B 0.9800
C32 H32C 0.9800
C33 C36 1.461(4)
C34 C35 1.460(4)
C35 C40 1.399(4)
C35 C36 1.407(4)
C36 C37 1.395(4)
C37 C38 1.379(4)
C38 C39 1.392(4)
C38 H38 0.9500
C39 C40 1.393(4)
C39 H39 0.9500
C41 C42 1.529(5)
C41 H41A 0.9900
C41 H41B 0.9900
C42 C43 1.507(6)
C42 C44 1.513(6)
C42 H42 1.0000
C43 H43A 0.9800
C43 H43B 0.9800
C43 H43C 0.9800
C44 H44A 0.9800
C44 H44B 0.9800
C44 H44C 0.9800
C45 C46 1.511(5)
C45 H45A 0.9900
C45 H45B 0.9900
C46 C47 1.514(6)
C46 C48 1.526(5)
C46 H46 1.0000
C47 H47A 0.9800
C47 H47B 0.9800
C47 H47C 0.9800
C48 H48A 0.9800
C48 H48B 0.9800
C48 H48C 0.9800
C49 C52 1.463(4)
C50 C51 1.458(4)
C51 C56 1.394(4)
C51 C52 1.404(4)
C52 C53 1.402(4)
C53 C54 1.395(4)
C54 C55 1.392(4)
C54 H54 0.9500
C55 C56 1.383(4)
C55 H55 0.9500
C57 C58 1.513(5)
C57 H57A 0.9900
C57 H57B 0.9900
C58 C60 1.522(6)
C58 C59 1.523(5)
C58 H58 1.0000
C59 H59A 0.9800
C59 H59B 0.9800
C59 H59C 0.9800
C60 H60A 0.9800
C60 H60B 0.9800
C60 H60C 0.9800
C61 C62 1.503(5)
C61 H61A 0.9900
C61 H61B 0.9900
C62 C63 1.522(5)
C62 C64 1.535(6)
C62 H62 1.0000
C63 H63A 0.9800
C63 H63B 0.9800
C63 H63C 0.9800
C64 H64A 0.9800
C64 H64B 0.9800
C64 H64C 0.9800
C65 C66 1.382(4)
C65 H65 0.9500
C66 C67 1.382(4)
C66 H66 0.9500
C67 C68 1.392(4)
C67 C70 1.509(4)
C68 C69 1.378(4)
C68 H68 0.9500
C69 H69 0.9500
C70 H70A 0.9900
C70 H70B 0.9900
C71 C72 1.383(5)
C71 C76 1.396(5)
C72 C73 1.386(5)
C72 H72 0.9500
C73 C74 1.380(6)
C73 H73 0.9500
C74 C75 1.375(6)
C74 H74 0.9500
C75 C76 1.386(5)
C75 H75 0.9500
C76 H76 0.9500
C77 C82 1.396(4)
C77 C78 1.401(4)
C78 C79 1.390(4)
C78 H78 0.9500
C79 C80 1.389(5)
C79 H79 0.9500
C80 C81 1.385(5)
C80 H80 0.9500
C81 C82 1.393(4)
C81 H81 0.9500
C82 H82 0.9500
C83 C84 1.382(4)
C83 C88 1.404(5)
C84 C85 1.394(4)
C84 H84 0.9500
C85 C86 1.373(5)
C85 H85 0.9500
C86 C87 1.378(5)
C86 H86 0.9500
C87 C88 1.385(5)
C87 H87 0.9500
C88 H88 0.9500
C89 C94 1.392(4)
C89 C90 1.393(5)
C90 C91 1.384(5)
C90 H90 0.9500
C91 C92 1.378(6)
C91 H91 0.9500
C92 C93 1.379(6)
C92 H92 0.9500
C93 C94 1.385(5)
C93 H93 0.9500
C94 H94 0.9500
C100 C101 1.505(5)
C100 H10A 0.9900
C100 H10B 0.9900
C101 C102 1.499(5)
C101 H10C 0.9900
C101 H10D 0.9900
C102 H10E 0.9900
C102 H10F 0.9900

loop_
_geom_torsion_atom_site_label_1
_geom_torsion_atom_site_label_2
_geom_torsion_atom_site_label_3
_geom_torsion_atom_site_label_4
_geom_torsion
C96 Fe1 Fe2 C99 117.8(3)
C97 Fe1 Fe2 C99 -27.6(4)
P1 Fe1 Fe2 C99 -149.6(3)
S1 Fe1 Fe2 C99 -64.6(3)
S2 Fe1 Fe2 C99 42.5(3)
C96 Fe1 Fe2 C98 -8.80(15)
C97 Fe1 Fe2 C98 -154.2(3)
P1 Fe1 Fe2 C98 83.83(11)
S1 Fe1 Fe2 C98 168.83(12)
S2 Fe1 Fe2 C98 -84.11(12)
C96 Fe1 Fe2 P2 -97.88(11)
C97 Fe1 Fe2 P2 116.7(3)
P1 Fe1 Fe2 P2 -5.25(3)
S1 Fe1 Fe2 P2 79.75(3)
S2 Fe1 Fe2 P2 -173.19(4)
C96 Fe1 Fe2 S2 75.31(11)
C97 Fe1 Fe2 S2 -70.1(3)
P1 Fe1 Fe2 S2 167.94(4)
S1 Fe1 Fe2 S2 -107.06(4)
C96 Fe1 Fe2 S1 -177.63(11)
C97 Fe1 Fe2 S1 36.9(3)
P1 Fe1 Fe2 S1 -85.00(3)
S2 Fe1 Fe2 S1 107.06(4)
C96 Fe1 P1 N10 108.86(15)
C97 Fe1 P1 N10 -155.21(14)
S1 Fe1 P1 N10 -52.43(10)
S2 Fe1 P1 N10 23.13(12)
Fe2 Fe1 P1 N10 4.19(10)
C96 Fe1 P1 C71 -10.16(16)
C97 Fe1 P1 C71 85.77(15)
S1 Fe1 P1 C71 -171.44(11)
S2 Fe1 P1 C71 -95.88(13)
Fe2 Fe1 P1 C71 -114.83(11)
C96 Fe1 P1 C77 -128.33(16)
C97 Fe1 P1 C77 -32.40(15)
S1 Fe1 P1 C77 70.38(11)
S2 Fe1 P1 C77 145.94(12)
Fe2 Fe1 P1 C77 127.00(11)
C99 Fe2 P2 N10 172.39(16)
C98 Fe2 P2 N10 -88.86(16)
S2 Fe2 P2 N10 -8.86(14)
S1 Fe2 P2 N10 61.06(9)
Fe1 Fe2 P2 N10 5.77(9)
C99 Fe2 P2 C83 -67.81(17)
C98 Fe2 P2 C83 30.94(17)
S2 Fe2 P2 C83 110.94(14)
S1 Fe2 P2 C83 -179.15(12)
Fe1 Fe2 P2 C83 125.56(12)
C99 Fe2 P2 C89 49.76(17)
C98 Fe2 P2 C89 148.51(17)
S2 Fe2 P2 C89 -131.49(14)
S1 Fe2 P2 C89 -61.57(12)
Fe1 Fe2 P2 C89 -116.86(11)
C96 Fe1 S1 C100 115.6(4)
C97 Fe1 S1 C100 -56.91(17)
P1 Fe1 S1 C100 -155.99(13)
S2 Fe1 S1 C100 55.42(13)
Fe2 Fe1 S1 C100 108.48(13)
C96 Fe1 S1 Fe2 7.2(3)
C97 Fe1 S1 Fe2 -165.39(11)
P1 Fe1 S1 Fe2 95.53(3)
S2 Fe1 S1 Fe2 -53.06(3)
C99 Fe2 S1 C100 52.43(18)
C98 Fe2 S1 C100 -127.6(2)
P2 Fe2 S1 C100 150.50(12)
S2 Fe2 S1 C100 -51.37(12)
Fe1 Fe2 S1 C100 -105.19(12)
C99 Fe2 S1 Fe1 157.63(13)
C98 Fe2 S1 Fe1 -22.4(2)
P2 Fe2 S1 Fe1 -104.30(3)
S2 Fe2 S1 Fe1 53.83(3)
C99 Fe2 S2 C102 -57.75(19)
C98 Fe2 S2 C102 -156.37(19)
P2 Fe2 S2 C102 123.52(16)
S1 Fe2 S2 C102 53.10(14)
Fe1 Fe2 S2 C102 106.34(14)
C99 Fe2 S2 Fe1 -164.10(13)
C98 Fe2 S2 Fe1 97.29(13)
P2 Fe2 S2 Fe1 17.18(10)
S1 Fe2 S2 Fe1 -53.24(3)
C96 Fe1 S2 C102 143.55(17)
C97 Fe1 S2 C102 49.08(18)
P1 Fe1 S2 C102 -129.15(14)
S1 Fe1 S2 C102 -52.65(13)
Fe2 Fe1 S2 C102 -106.22(14)
C96 Fe1 S2 Fe2 -110.23(11)
C97 Fe1 S2 Fe2 155.30(12)
P1 Fe1 S2 Fe2 -22.93(7)
S1 Fe1 S2 Fe2 53.57(3)
C95 Ru1 N1 C4 89.8(2)
N5 Ru1 N1 C4 -86.6(14)
N7 Ru1 N1 C4 -3.0(2)
N3 Ru1 N1 C4 -176.4(2)
N9 Ru1 N1 C4 -90.5(2)
C95 Ru1 N1 C3 -91.4(2)
N5 Ru1 N1 C3 92.3(14)
N7 Ru1 N1 C3 175.9(2)
N3 Ru1 N1 C3 2.5(2)
N9 Ru1 N1 C3 88.4(2)
C95 Ru1 N3 C17 99.9(2)
N5 Ru1 N3 C17 -171.7(2)
N7 Ru1 N3 C17 -81.6(9)
N1 Ru1 N3 C17 4.5(2)
N9 Ru1 N3 C17 -83.5(2)
C95 Ru1 N3 C18 -86.7(2)
N5 Ru1 N3 C18 1.6(2)
N7 Ru1 N3 C18 91.8(8)
N1 Ru1 N3 C18 177.8(2)
N9 Ru1 N3 C18 89.9(2)
C95 Ru1 N5 C34 -89.6(2)
N7 Ru1 N5 C34 3.2(2)
N1 Ru1 N5 C34 86.8(14)
N3 Ru1 N5 C34 176.6(2)
N9 Ru1 N5 C34 90.7(2)
C95 Ru1 N5 C33 85.4(2)
N7 Ru1 N5 C33 178.2(2)
N1 Ru1 N5 C33 -98.3(14)
N3 Ru1 N5 C33 -8.5(2)
N9 Ru1 N5 C33 -94.4(2)
C95 Ru1 N7 C49 88.3(2)
N5 Ru1 N7 C49 -0.1(2)
N1 Ru1 N7 C49 -176.3(2)
N3 Ru1 N7 C49 -90.2(8)
N9 Ru1 N7 C49 -88.4(2)
C95 Ru1 N7 C50 -92.2(2)
N5 Ru1 N7 C50 179.5(2)
N1 Ru1 N7 C50 3.3(2)
N3 Ru1 N7 C50 89.3(8)
N9 Ru1 N7 C50 91.2(2)
C95 Ru1 N9 C65 -142.8(17)
N5 Ru1 N9 C65 -138.8(2)
N7 Ru1 N9 C65 -49.1(2)
N1 Ru1 N9 C65 40.9(2)
N3 Ru1 N9 C65 130.7(2)
C95 Ru1 N9 C69 38.8(18)
N5 Ru1 N9 C69 42.8(2)
N7 Ru1 N9 C69 132.5(2)
N1 Ru1 N9 C69 -137.5(2)
N3 Ru1 N9 C69 -47.7(2)
C83 P2 N10 C70 53.0(2)
C89 P2 N10 C70 -50.9(2)
Fe2 P2 N10 C70 177.69(18)
C83 P2 N10 P1 -128.42(16)
C89 P2 N10 P1 127.68(17)
Fe2 P2 N10 P1 -3.73(17)
C71 P1 N10 C70 -59.5(2)
C77 P1 N10 C70 47.3(2)
Fe1 P1 N10 C70 177.74(17)
C71 P1 N10 P2 121.91(17)
C77 P1 N10 P2 -131.26(16)
Fe1 P1 N10 P2 -0.85(18)
C5 C1 C2 C8 -3.7(4)
C4 C1 C2 C8 -179.1(3)
C5 C1 C2 C3 172.2(3)
C4 C1 C2 C3 -3.2(3)
C17 N2 C3 N1 3.3(5)
C17 N2 C3 C2 177.7(3)
C4 N1 C3 N2 172.3(3)
Ru1 N1 C3 N2 -6.7(4)
C4 N1 C3 C2 -2.8(3)
Ru1 N1 C3 C2 178.18(18)
C8 C2 C3 N2 3.7(5)
C1 C2 C3 N2 -171.6(3)
C8 C2 C3 N1 179.0(3)
C1 C2 C3 N1 3.7(3)
C50 N8 C4 N1 2.1(5)
C50 N8 C4 C1 -176.5(3)
C3 N1 C4 N8 -178.0(3)
Ru1 N1 C4 N8 1.0(4)
C3 N1 C4 C1 0.8(3)
Ru1 N1 C4 C1 179.80(18)
C5 C1 C4 N8 5.8(5)
C2 C1 C4 N8 -179.6(3)
C5 C1 C4 N1 -173.0(3)
C2 C1 C4 N1 1.6(3)
C13 O2 C5 C6 -31.0(5)
C13 O2 C5 C1 148.1(3)
C2 C1 C5 O2 -175.5(3)
C4 C1 C5 O2 -1.5(5)
C2 C1 C5 C6 3.6(4)
C4 C1 C5 C6 177.7(3)
O2 C5 C6 C7 178.1(3)
C1 C5 C6 C7 -1.0(5)
C5 C6 C7 C8 -1.7(5)
C9 O1 C8 C7 -118.9(3)
C9 O1 C8 C2 65.3(4)
C6 C7 C8 O1 -174.3(3)
C6 C7 C8 C2 1.7(5)
C1 C2 C8 O1 176.8(3)
C3 C2 C8 O1 2.1(5)
C1 C2 C8 C7 1.0(4)
C3 C2 C8 C7 -173.7(3)
C8 O1 C9 C10 104.2(3)
O1 C9 C10 C11 46.8(4)
O1 C9 C10 C12 170.4(3)
C5 O2 C13 C14 -143.3(3)
O2 C13 C14 C15 62.6(5)
O2 C13 C14 C16 -175.3(4)
C3 N2 C17 N3 5.3(5)
C3 N2 C17 C20 -177.5(3)
C18 N3 C17 N2 176.8(3)
Ru1 N3 C17 N2 -9.0(4)
C18 N3 C17 C20 -0.7(3)
Ru1 N3 C17 C20 173.42(18)
C33 N4 C18 N3 -8.2(5)
C33 N4 C18 C19 172.0(3)
C17 N3 C18 N4 -179.8(3)
Ru1 N3 C18 N4 6.0(4)
C17 N3 C18 C19 0.0(3)
Ru1 N3 C18 C19 -174.17(18)
N4 C18 C19 C24 0.5(5)
N3 C18 C19 C24 -179.4(3)
N4 C18 C19 C20 -179.4(3)
N3 C18 C19 C20 0.7(3)
C24 C19 C20 C21 0.1(4)
C18 C19 C20 C21 180.0(3)
C24 C19 C20 C17 179.0(3)
C18 C19 C20 C17 -1.1(3)
N2 C17 C20 C21 2.2(5)
N3 C17 C20 C21 179.9(3)
N2 C17 C20 C19 -176.5(3)
N3 C17 C20 C19 1.1(3)
C25 O3 C21 C22 -0.7(4)
C25 O3 C21 C20 177.3(3)
C19 C20 C21 O3 -173.4(3)
C17 C20 C21 O3 8.1(5)
C19 C20 C21 C22 4.8(4)
C17 C20 C21 C22 -173.8(3)
O3 C21 C22 C23 173.4(3)
C20 C21 C22 C23 -4.6(5)
C21 C22 C23 C24 -0.4(5)
C29 O4 C24 C23 119.7(3)
C29 O4 C24 C19 -61.8(4)
C22 C23 C24 O4 -176.0(3)
C22 C23 C24 C19 5.3(5)
C20 C19 C24 O4 176.4(3)
C18 C19 C24 O4 -3.5(5)
C20 C19 C24 C23 -5.1(4)
C18 C19 C24 C23 175.0(3)
C21 O3 C25 C26 -169.3(3)
O3 C25 C26 C27 66.9(4)
O3 C25 C26 C28 -168.7(3)
C24 O4 C29 C30 -139.3(3)
O4 C29 C30 C31 -52.6(4)
O4 C29 C30 C32 -175.3(4)
C18 N4 C33 N5 -0.4(5)
C18 N4 C33 C36 -176.5(3)
C34 N5 C33 N4 -174.8(3)
Ru1 N5 C33 N4 9.6(4)
C34 N5 C33 C36 1.8(3)
Ru1 N5 C33 C36 -173.77(18)
C49 N6 C34 N5 3.1(5)
C49 N6 C34 C35 -177.3(3)
C33 N5 C34 N6 179.2(3)
Ru1 N5 C34 N6 -5.3(4)
C33 N5 C34 C35 -0.5(3)
Ru1 N5 C34 C35 175.09(18)
N6 C34 C35 C40 -3.1(5)
N5 C34 C35 C40 176.6(3)
N6 C34 C35 C36 179.2(3)
N5 C34 C35 C36 -1.1(3)
C40 C35 C36 C37 1.8(4)
C34 C35 C36 C37 179.8(3)
C40 C35 C36 C33 -175.9(3)
C34 C35 C36 C33 2.2(3)
N4 C33 C36 C37 -3.0(5)
N5 C33 C36 C37 -179.7(3)
N4 C33 C36 C35 174.3(3)
N5 C33 C36 C35 -2.5(3)
C41 O5 C37 C38 111.3(3)
C41 O5 C37 C36 -70.4(4)
C35 C36 C37 O5 179.2(3)
C33 C36 C37 O5 -3.9(5)
C35 C36 C37 C38 -2.5(4)
C33 C36 C37 C38 174.5(3)
O5 C37 C38 C39 179.7(3)
C36 C37 C38 C39 1.3(5)
C37 C38 C39 C40 0.5(5)
C45 O6 C40 C39 -18.3(4)
C45 O6 C40 C35 165.2(3)
C38 C39 C40 O6 -177.7(3)
C38 C39 C40 C35 -1.2(5)
C36 C35 C40 O6 176.8(3)
C34 C35 C40 O6 -0.6(5)
C36 C35 C40 C39 0.1(4)
C34 C35 C40 C39 -177.4(3)
C37 O5 C41 C42 -80.1(3)
O5 C41 C42 C43 174.0(3)
O5 C41 C42 C44 -63.0(4)
C40 O6 C45 C46 -70.7(4)
O6 C45 C46 C47 -58.3(4)
O6 C45 C46 C48 177.2(3)
C34 N6 C49 N7 0.8(5)
C34 N6 C49 C52 178.9(3)
C50 N7 C49 N6 178.5(3)
Ru1 N7 C49 N6 -1.9(4)
C50 N7 C49 C52 0.1(3)
Ru1 N7 C49 C52 179.77(18)
C4 N8 C50 N7 -1.7(5)
C4 N8 C50 C51 176.3(3)
C49 N7 C50 N8 177.9(3)
Ru1 N7 C50 N8 -1.7(4)
C49 N7 C50 C51 -0.3(3)
Ru1 N7 C50 C51 -179.92(18)
N8 C50 C51 C56 1.9(5)
N7 C50 C51 C56 -179.8(3)
N8 C50 C51 C52 -178.0(3)
N7 C50 C51 C52 0.3(3)
C56 C51 C52 C53 0.3(4)
C50 C51 C52 C53 -179.9(3)
C56 C51 C52 C49 179.9(3)
C50 C51 C52 C49 -0.2(3)
N6 C49 C52 C53 1.2(5)
N7 C49 C52 C53 179.6(3)
N6 C49 C52 C51 -178.4(3)
N7 C49 C52 C51 0.1(3)
C57 O7 C53 C54 -13.0(4)
C57 O7 C53 C52 168.5(3)
C51 C52 C53 O7 177.1(3)
C49 C52 C53 O7 -2.5(5)
C51 C52 C53 C54 -1.5(4)
C49 C52 C53 C54 179.0(3)
O7 C53 C54 C55 -176.9(3)
C52 C53 C54 C55 1.6(4)
C53 C54 C55 C56 -0.4(5)
C61 O8 C56 C55 -103.5(3)
C61 O8 C56 C51 78.2(3)
C54 C55 C56 O8 -179.2(3)
C54 C55 C56 C51 -0.9(4)
C52 C51 C56 O8 179.2(3)
C50 C51 C56 O8 -0.6(5)
C52 C51 C56 C55 0.9(4)
C50 C51 C56 C55 -178.9(3)
C53 O7 C57 C58 -73.5(3)
O7 C57 C58 C60 -70.0(4)
O7 C57 C58 C59 164.7(3)
C56 O8 C61 C62 90.1(3)
O8 C61 C62 C63 -179.1(3)
O8 C61 C62 C64 58.7(4)
C69 N9 C65 C66 -0.2(4)
Ru1 N9 C65 C66 -178.7(2)
N9 C65 C66 C67 0.7(4)
C65 C66 C67 C68 -1.0(4)
C65 C66 C67 C70 -179.6(3)
C66 C67 C68 C69 0.7(4)
C70 C67 C68 C69 179.5(3)
C65 N9 C69 C68 -0.1(4)
Ru1 N9 C69 C68 178.5(2)
C67 C68 C69 N9 -0.2(4)
P2 N10 C70 C67 91.0(3)
P1 N10 C70 C67 -87.6(3)
C66 C67 C70 N10 -3.8(4)
C68 C67 C70 N10 177.5(2)
N10 P1 C71 C72 -39.5(3)
C77 P1 C71 C72 -146.9(3)
Fe1 P1 C71 C72 85.8(3)
N10 P1 C71 C76 153.2(2)
C77 P1 C71 C76 45.8(3)
Fe1 P1 C71 C76 -81.5(3)
C76 C71 C72 C73 -2.7(5)
P1 C71 C72 C73 -170.1(3)
C71 C72 C73 C74 1.0(6)
C72 C73 C74 C75 0.8(6)
C73 C74 C75 C76 -0.9(6)
C74 C75 C76 C71 -0.8(5)
C72 C71 C76 C75 2.6(5)
P1 C71 C76 C75 170.3(3)
N10 P1 C77 C82 103.0(2)
C71 P1 C77 C82 -148.6(2)
Fe1 P1 C77 C82 -25.8(3)
N10 P1 C77 C78 -73.3(3)
C71 P1 C77 C78 35.1(3)
Fe1 P1 C77 C78 158.0(2)
C82 C77 C78 C79 -1.7(4)
P1 C77 C78 C79 174.6(2)
C77 C78 C79 C80 0.6(5)
C78 C79 C80 C81 0.4(5)
C79 C80 C81 C82 -0.4(5)
C80 C81 C82 C77 -0.7(5)
C78 C77 C82 C81 1.7(4)
P1 C77 C82 C81 -174.6(2)
N10 P2 C83 C84 16.7(3)
C89 P2 C83 C84 125.2(3)
Fe2 P2 C83 C84 -105.2(3)
N10 P2 C83 C88 -165.9(2)
C89 P2 C83 C88 -57.4(3)
Fe2 P2 C83 C88 72.2(3)
C88 C83 C84 C85 1.3(5)
P2 C83 C84 C85 178.6(2)
C83 C84 C85 C86 0.5(5)
C84 C85 C86 C87 -2.1(5)
C85 C86 C87 C88 1.9(5)
C86 C87 C88 C83 -0.1(5)
C84 C83 C88 C87 -1.5(5)
P2 C83 C88 C87 -179.1(3)
N10 P2 C89 C94 71.3(3)
C83 P2 C89 C94 -38.3(3)
Fe2 P2 C89 C94 -163.7(2)
N10 P2 C89 C90 -107.3(3)
C83 P2 C89 C90 143.1(3)
Fe2 P2 C89 C90 17.7(3)
C94 C89 C90 C91 -3.0(5)
P2 C89 C90 C91 175.6(3)
C89 C90 C91 C92 0.4(6)
C90 C91 C92 C93 1.9(6)
C91 C92 C93 C94 -1.7(6)
C92 C93 C94 C89 -1.0(5)
C90 C89 C94 C93 3.3(5)
P2 C89 C94 C93 -175.3(2)
N5 Ru1 C95 O9 10(3)
N7 Ru1 C95 O9 -80(3)
N1 Ru1 C95 O9 -170(3)
N3 Ru1 C95 O9 100(3)
N9 Ru1 C95 O9 14(5)
C97 Fe1 C96 O10 78(8)
P1 Fe1 C96 O10 177(100)
S1 Fe1 C96 O10 -95(8)
S2 Fe1 C96 O10 -35(8)
Fe2 Fe1 C96 O10 -89(8)
C96 Fe1 C97 O11 63(7)
P1 Fe1 C97 O11 -29(7)
S1 Fe1 C97 O11 -119(7)
S2 Fe1 C97 O11 152(7)
Fe2 Fe1 C97 O11 -150(7)
C99 Fe2 C98 O12 -177(100)
P2 Fe2 C98 O12 84(4)
S2 Fe2 C98 O12 -73(4)
S1 Fe2 C98 O12 3(5)
Fe1 Fe2 C98 O12 -16(4)
C98 Fe2 C99 O13 -2(5)
P2 Fe2 C99 O13 87(5)
S2 Fe2 C99 O13 -92(5)
S1 Fe2 C99 O13 178(100)
Fe1 Fe2 C99 O13 -128(5)
Fe1 S1 C100 C101 -11.8(3)
Fe2 S1 C100 C101 61.9(3)
S1 C100 C101 C102 -60.1(4)
C100 C101 C102 S2 63.6(4)
Fe2 S2 C102 C101 -68.0(3)
Fe1 S2 C102 C101 5.2(3)

loop_
_platon_squeeze_void_nr
_platon_squeeze_void_average_x
_platon_squeeze_void_average_y
_platon_squeeze_void_average_z
_platon_squeeze_void_volume
_platon_squeeze_void_count_electrons
1 0.500 0.000 0.000 442.6 24.5
2 0.500 0.500 0.500 442.5 23.5
3 0.257 0.734 0.101 39.3 0.3
4 0.257 0.766 0.601 39.3 0.1
5 0.742 0.234 0.399 39.3 0.2
6 0.742 0.266 0.899 39.3 0.1
